data_7247434
loop_
_publ_author_name
'Zhang, Guoqi'
'Zeng, Haisu'
'Zadori, Nora'
'Marino, Camila'
'Zheng, Shengping'
'Neary, Michelle C.'

_publ_section_title
;
 Homoleptic octahedral CoII complexes as precatalysts for regioselective
 hydroboration of alkenes with high turnover frequencies
;
_journal_issue 40
_journal_name_full 'RSC Advances'
_journal_page_first 28089
_journal_page_last 28096
_journal_paper_doi 10.1039/D3RA06113B
_journal_volume 13
_journal_year 2023
_chemical_formula_moiety 'C40 H29 Co N8, 3(B F4), C H2 Cl2'
_chemical_formula_sum 'C41 H31 B3 Cl2 Co F12 N8'
_chemical_formula_weight 1026.00
_space_group_crystal_system monoclinic
_space_group_IT_number 14
_space_group_name_Hall '-P 2ybc'
_space_group_name_H-M_alt 'P 1 21/c 1'
_atom_sites_solution_hydrogens mixed
_atom_sites_solution_primary dual
_audit_creation_method SHELXL-2017/1
_audit_update_record
;
2023-07-25 deposited with the CCDC.	2023-09-15 downloaded from the CCDC.
;
_cell_angle_alpha 90
_cell_angle_beta 105.971(5)
_cell_angle_gamma 90
_cell_formula_units_Z 4
_cell_length_a 14.147(4)
_cell_length_b 16.117(4)
_cell_length_c 18.997(5)
_cell_measurement_reflns_used 9122
_cell_measurement_temperature 130(2)
_cell_measurement_theta_max 31.23
_cell_measurement_theta_min 2.23
_cell_volume 4164.3(19)
_computing_cell_refinement 'Bruker SAINT'
_computing_data_collection 'Bruker APEX3'
_computing_data_reduction 'Bruker SAINT'
_computing_molecular_graphics 'Bruker SHELXTL'
_computing_publication_material 'Bruker SHELXTL'
_computing_structure_refinement 'SHELXL-2017/1 (Sheldrick, 2017)'
_computing_structure_solution 'SHELXT 2014/5 (Sheldrick, 2014)'
_diffrn_ambient_temperature 130(2)
_diffrn_measured_fraction_theta_full 0.999
_diffrn_measured_fraction_theta_max 0.996
_diffrn_measurement_device_type 'Bruker APEX-II CCD'
_diffrn_measurement_method '\f and \w scans'
_diffrn_radiation_type MoK\a
_diffrn_radiation_wavelength 0.71073
_diffrn_reflns_av_R_equivalents 0.0512
_diffrn_reflns_av_unetI/netI 0.0286
_diffrn_reflns_Laue_measured_fraction_full 0.999
_diffrn_reflns_Laue_measured_fraction_max 0.996
_diffrn_reflns_limit_h_max 20
_diffrn_reflns_limit_h_min -20
_diffrn_reflns_limit_k_max 23
_diffrn_reflns_limit_k_min -23
_diffrn_reflns_limit_l_max 27
_diffrn_reflns_limit_l_min -27
_diffrn_reflns_number 129751
_diffrn_reflns_point_group_measured_fraction_full 0.999
_diffrn_reflns_point_group_measured_fraction_max 0.996
_diffrn_reflns_theta_full 25.000
_diffrn_reflns_theta_max 31.240
_diffrn_reflns_theta_min 1.685
_exptl_absorpt_coefficient_mu 0.639
_exptl_absorpt_correction_T_max 0.7462
_exptl_absorpt_correction_T_min 0.7019
_exptl_absorpt_correction_type empirical
_exptl_absorpt_process_details sadabs
_exptl_crystal_colour red
_exptl_crystal_density_diffrn 1.637
_exptl_crystal_description block
_exptl_crystal_F_000 2068
_exptl_crystal_size_max 0.410
_exptl_crystal_size_mid 0.320
_exptl_crystal_size_min 0.090
_refine_diff_density_max 1.206
_refine_diff_density_min -1.259
_refine_diff_density_rms 0.094
_refine_ls_extinction_method none
_refine_ls_goodness_of_fit_ref 1.091
_refine_ls_hydrogen_treatment mixed
_refine_ls_matrix_type full
_refine_ls_number_parameters 639
_refine_ls_number_reflns 13527
_refine_ls_number_restraints 121
_refine_ls_restrained_S_all 1.106
_refine_ls_R_factor_all 0.0787
_refine_ls_R_factor_gt 0.0569
_refine_ls_shift/su_max 0.001
_refine_ls_shift/su_mean 0.000
_refine_ls_structure_factor_coef Fsqd
_refine_ls_weighting_details 'w=1/[\s^2^(Fo^2^)+(0.0624P)^2^+7.7210P] where P=(Fo^2^+2Fc^2^)/3'
_refine_ls_weighting_scheme calc
_refine_ls_wR_factor_gt 0.1465
_refine_ls_wR_factor_ref 0.1596
_reflns_Friedel_coverage 0.000
_reflns_number_gt 10456
_reflns_number_total 13527
_reflns_threshold_expression 'I > 2\s(I)'
_cod_data_source_file d3ra06113b2.cif
_cod_data_source_block fw139
_cod_original_cell_volume 4164.2(18)
_cod_original_sg_symbol_H-M 'P 21/c'
_cod_database_code 7247434
_shelx_shelxl_version_number 2017/1
_shelx_space_group_comment
; 
The symmetry employed for this shelxl refinement is uniquely defined 
by the following loop, which should always be used as a source of 
symmetry information in preference to the above space-group names. 
They are only intended as comments. 
;
_shelx_estimated_absorpt_t_min 0.780
_shelx_estimated_absorpt_t_max 0.945

loop_
_space_group_symop_operation_xyz
'x, y, z'
'-x, y+1/2, -z+1/2'
'-x, -y, -z'
'x, -y-1/2, z-1/2'

loop_
_atom_site_label
_atom_site_type_symbol
_atom_site_fract_x
_atom_site_fract_y
_atom_site_fract_z
_atom_site_U_iso_or_equiv
_atom_site_adp_type
_atom_site_occupancy
_atom_site_site_symmetry_order
_atom_site_calc_flag
_atom_site_refinement_flags_posn
_atom_site_refinement_flags_adp
_atom_site_refinement_flags_occupancy
_atom_site_disorder_assembly
_atom_site_disorder_group
Co1 Co 0.65489(2) 0.61002(2) 0.28287(2) 0.01273(7) Uani 1 1 d . . . . .
N1 N 0.64660(13) 0.73328(12) 0.27184(10) 0.0156(3) Uani 1 1 d . . . . .
N2 N 0.56569(13) 0.61572(11) 0.19002(9) 0.0134(3) Uani 1 1 d . . . . .
N3 N 0.63769(13) 0.48897(12) 0.26217(10) 0.0153(3) Uani 1 1 d . . . . .
N4 N 0.17850(16) 0.63809(16) -0.13010(12) 0.0271(5) Uani 1 1 d . . . . .
H4 H 0.132(6) 0.638(4) -0.169(4) 0.032 Uiso 0.54(6) 1 d . U P A 1
N5 N 0.79709(14) 0.61266(12) 0.26264(10) 0.0184(4) Uani 1 1 d . . . . .
N6 N 0.74100(13) 0.60565(11) 0.38099(9) 0.0131(3) Uani 1 1 d . . . . .
N7 N 0.54957(13) 0.60561(11) 0.34575(10) 0.0143(3) Uani 1 1 d . . . . .
N8 N 1.04313(16) 0.63438(15) 0.74160(12) 0.0268(5) Uani 1 1 d . . . . .
H8 H 1.080(7) 0.639(5) 0.792(5) 0.032 Uiso 0.46(6) 1 d . U P A 2
C11 C 0.69895(18) 0.79037(15) 0.31758(12) 0.0208(4) Uani 1 1 d . . . . .
H11A H 0.739994 0.772983 0.363669 0.025 Uiso 1 1 calc R U . . .
C12 C 0.6952(2) 0.87399(16) 0.29982(15) 0.0272(5) Uani 1 1 d . . . . .
H12A H 0.733194 0.913104 0.333264 0.033 Uiso 1 1 calc R U . . .
C13 C 0.6357(2) 0.89970(15) 0.23321(15) 0.0275(5) Uani 1 1 d . . . . .
H13A H 0.633315 0.956560 0.219663 0.033 Uiso 1 1 calc R U . . .
C14 C 0.57922(19) 0.84149(15) 0.18611(13) 0.0226(5) Uani 1 1 d . . . . .
H14A H 0.536354 0.858104 0.140446 0.027 Uiso 1 1 calc R U . . .
C15 C 0.58632(16) 0.75893(13) 0.20669(11) 0.0152(4) Uani 1 1 d . . . . .
C21 C 0.53376(15) 0.69062(13) 0.16152(11) 0.0148(4) Uani 1 1 d . . . . .
C22 C 0.45804(16) 0.69672(14) 0.09727(11) 0.0171(4) Uani 1 1 d . . . . .
H22A H 0.434581 0.749517 0.077883 0.021 Uiso 1 1 calc R U . . .
C23 C 0.41681(16) 0.62411(14) 0.06152(11) 0.0170(4) Uani 1 1 d . . . . .
C24 C 0.45348(16) 0.54719(14) 0.09070(11) 0.0173(4) Uani 1 1 d . . . . .
H24A H 0.427881 0.497197 0.066315 0.021 Uiso 1 1 calc R U . . .
C25 C 0.52770(15) 0.54514(13) 0.15571(11) 0.0147(4) Uani 1 1 d . . . . .
C31 C 0.68087(17) 0.42639(15) 0.30535(13) 0.0205(4) Uani 1 1 d . . . . .
H31A H 0.726435 0.438768 0.351098 0.025 Uiso 1 1 calc R U . . .
C32 C 0.6613(2) 0.34388(16) 0.28555(14) 0.0251(5) Uani 1 1 d . . . . .
H32A H 0.692742 0.300482 0.317282 0.030 Uiso 1 1 calc R U . . .
C33 C 0.5952(2) 0.32610(15) 0.21871(15) 0.0262(5) Uani 1 1 d . . . . .
H33A H 0.581490 0.270072 0.203881 0.031 Uiso 1 1 calc R U . . .
C34 C 0.54910(18) 0.39011(15) 0.17342(13) 0.0218(4) Uani 1 1 d . . . . .
H34A H 0.503188 0.378862 0.127556 0.026 Uiso 1 1 calc R U . . .
C35 C 0.57183(15) 0.47112(14) 0.19692(12) 0.0160(4) Uani 1 1 d . . . . .
C41 C 0.1833(2) 0.5753(2) -0.08301(16) 0.0356(7) Uani 1 1 d . . . . .
H41A H 0.132900 0.534464 -0.093113 0.043 Uiso 1 1 calc R U . . .
C42 C 0.2602(2) 0.56886(19) -0.02002(15) 0.0314(6) Uani 1 1 d . . . . .
H42A H 0.262716 0.524221 0.013106 0.038 Uiso 1 1 calc R U . . .
C43 C 0.33388(16) 0.62875(15) -0.00584(12) 0.0191(4) Uani 1 1 d . . . . .
C44 C 0.32682(18) 0.69374(16) -0.05494(12) 0.0229(5) Uani 1 1 d . . . . .
H44A H 0.375814 0.735715 -0.046237 0.027 Uiso 1 1 calc R U . . .
C45 C 0.24721(19) 0.69661(17) -0.11695(13) 0.0248(5) Uani 1 1 d . . . . .
H45A H 0.241816 0.741198 -0.150530 0.030 Uiso 1 1 calc R U . . .
C51 C 0.8188(2) 0.61961(18) 0.19853(13) 0.0267(5) Uani 1 1 d . . . . .
H51A H 0.766784 0.618998 0.154526 0.032 Uiso 1 1 calc R U . . .
C52 C 0.9150(2) 0.6277(2) 0.19413(15) 0.0347(6) Uani 1 1 d . . . . .
H52A H 0.928198 0.632798 0.147924 0.042 Uiso 1 1 calc R U . . .
C53 C 0.9909(2) 0.6281(2) 0.25790(17) 0.0390(7) Uani 1 1 d . . . . .
H53A H 1.057069 0.633619 0.256195 0.047 Uiso 1 1 calc R U . . .
C54 C 0.96922(19) 0.6204(2) 0.32450(15) 0.0314(6) Uani 1 1 d . . . . .
H54A H 1.020286 0.620082 0.369085 0.038 Uiso 1 1 calc R U . . .
C55 C 0.87155(16) 0.61323(15) 0.32483(12) 0.0188(4) Uani 1 1 d . . . . .
C61 C 0.83951(15) 0.60960(14) 0.39265(11) 0.0160(4) Uani 1 1 d . . . . .
C62 C 0.90263(16) 0.61252(15) 0.46307(12) 0.0184(4) Uani 1 1 d . . . . .
H62A H 0.971755 0.615253 0.470475 0.022 Uiso 1 1 calc R U . . .
C63 C 0.86328(16) 0.61137(14) 0.52248(11) 0.0171(4) Uani 1 1 d . . . . .
C64 C 0.76176(16) 0.60616(14) 0.50964(11) 0.0166(4) Uani 1 1 d . . . . .
H64A H 0.733466 0.604494 0.549545 0.020 Uiso 1 1 calc R U . . .
C65 C 0.70226(15) 0.60342(13) 0.43840(11) 0.0143(4) Uani 1 1 d . . . . .
C71 C 0.45103(15) 0.60526(13) 0.32266(12) 0.0165(4) Uani 1 1 d . . . . .
H71A H 0.419922 0.609190 0.271640 0.020 Uiso 1 1 calc R U . . .
C72 C 0.39265(16) 0.59934(14) 0.37068(13) 0.0200(4) Uani 1 1 d . . . . .
H72A H 0.322976 0.599388 0.352858 0.024 Uiso 1 1 calc R U . . .
C73 C 0.43822(18) 0.59339(16) 0.44480(14) 0.0228(5) Uani 1 1 d . . . . .
H73A H 0.400141 0.588496 0.478718 0.027 Uiso 1 1 calc R U . . .
C74 C 0.53990(17) 0.59462(15) 0.46924(12) 0.0207(4) Uani 1 1 d . . . . .
H74A H 0.572404 0.591278 0.520070 0.025 Uiso 1 1 calc R U . . .
C75 C 0.59376(15) 0.60083(13) 0.41819(11) 0.0147(4) Uani 1 1 d . . . . .
C81 C 1.06743(18) 0.67350(17) 0.68667(13) 0.0246(5) Uani 1 1 d . . . . .
H81A H 1.124999 0.706857 0.697605 0.030 Uiso 1 1 calc R U . . .
C82 C 1.01148(17) 0.66686(16) 0.61474(13) 0.0228(5) Uani 1 1 d . . . . .
H82A H 1.030421 0.695166 0.576903 0.027 Uiso 1 1 calc R U . . .
C83 C 0.92651(16) 0.61787(15) 0.59839(12) 0.0189(4) Uani 1 1 d . . . . .
C84 C 0.90225(19) 0.57736(18) 0.65599(13) 0.0272(5) Uani 1 1 d . . . . .
H84A H 0.845275 0.543392 0.646810 0.033 Uiso 1 1 calc R U . . .
C85 C 0.9619(2) 0.58713(19) 0.72639(14) 0.0312(6) Uani 1 1 d . . . . .
H85A H 0.944828 0.559526 0.765372 0.037 Uiso 1 1 calc R U . . .
B1 B 0.6636(3) 0.6880(2) 0.01181(17) 0.0312(6) Uani 1 1 d . . . . .
F11 F 0.75499(18) 0.68586(19) -0.00297(14) 0.0682(7) Uani 1 1 d . . . . .
F12 F 0.59406(19) 0.71488(14) -0.04974(11) 0.0599(7) Uani 1 1 d . . . . .
F13 F 0.63947(16) 0.60917(11) 0.03100(12) 0.0447(5) Uani 1 1 d . . . . .
F14 F 0.66866(15) 0.74236(12) 0.06905(9) 0.0412(4) Uani 1 1 d . . . . .
B2 B 0.2069(2) 0.6098(2) 0.18898(16) 0.0269(6) Uani 1 1 d . . . . .
F21 F 0.28347(15) 0.58925(17) 0.16047(12) 0.0557(6) Uani 1 1 d . . . . .
F22 F 0.12212(14) 0.62890(14) 0.13561(10) 0.0465(5) Uani 1 1 d . . . . .
F23 F 0.19162(15) 0.54305(11) 0.23092(12) 0.0430(4) Uani 1 1 d . . . . .
F24 F 0.23232(14) 0.67791(11) 0.23637(11) 0.0405(4) Uani 1 1 d . . . . .
B3 B 0.8006(2) 0.3656(2) 0.50099(16) 0.0265(6) Uani 1 1 d . . . . .
F31 F 0.85623(18) 0.29405(15) 0.51076(16) 0.0660(7) Uani 1 1 d . . . . .
F32 F 0.79672(14) 0.39442(17) 0.56869(10) 0.0566(7) Uani 1 1 d . . . . .
F33 F 0.70526(12) 0.35051(13) 0.45846(9) 0.0375(4) Uani 1 1 d . . . . .
F34 F 0.84560(12) 0.42381(11) 0.46719(10) 0.0335(4) Uani 1 1 d . . . . .
C91 C 0.0335(6) 0.3598(4) 0.0261(4) 0.0462(17) Uani 0.549(6) 1 d D U P B 1
H91A H -0.035653 0.366878 -0.003125 0.055 Uiso 0.549(6) 1 calc R U P B 1
H91B H 0.071402 0.333182 -0.004462 0.055 Uiso 0.549(6) 1 calc R U P B 1
Cl1 Cl 0.0886(3) 0.45883(17) 0.0642(2) 0.1147(15) Uani 0.549(6) 1 d D U P B 1
Cl2 Cl 0.04184(10) 0.30295(11) 0.10669(9) 0.0410(6) Uani 0.549(6) 1 d D U P B 1
C91A C 0.075(2) 0.3575(11) 0.0184(11) 0.230(9) Uani 0.451(6) 1 d D U P B 2
H91C H 0.036400 0.331909 -0.027991 0.276 Uiso 0.451(6) 1 calc R U P B 2
H91D H 0.146257 0.350303 0.023995 0.276 Uiso 0.451(6) 1 calc R U P B 2
Cl1A Cl 0.0412(7) 0.4666(6) 0.0271(6) 0.208(4) Uani 0.451(6) 1 d D U P B 2
Cl2A Cl 0.0387(15) 0.3207(13) 0.0969(12) 0.442(12) Uani 0.451(6) 1 d D U P B 2

loop_
_atom_site_aniso_label
_atom_site_aniso_U_11
_atom_site_aniso_U_22
_atom_site_aniso_U_33
_atom_site_aniso_U_23
_atom_site_aniso_U_13
_atom_site_aniso_U_12
Co1 0.01127(13) 0.01488(13) 0.00964(12) -0.00037(10) -0.00115(9) 0.00004(10)
N1 0.0151(8) 0.0177(8) 0.0119(8) 0.0000(6) 0.0003(6) -0.0009(6)
N2 0.0122(7) 0.0157(8) 0.0104(7) -0.0008(6) 0.0000(6) 0.0001(6)
N3 0.0133(8) 0.0180(8) 0.0134(8) -0.0004(6) 0.0014(6) 0.0008(6)
N4 0.0194(9) 0.0389(12) 0.0162(9) -0.0006(8) -0.0063(8) 0.0026(9)
N5 0.0185(8) 0.0237(9) 0.0110(8) -0.0010(7) 0.0008(6) -0.0002(7)
N6 0.0114(7) 0.0156(8) 0.0107(7) -0.0003(6) 0.0005(6) 0.0015(6)
N7 0.0133(8) 0.0146(8) 0.0129(7) 0.0000(6) 0.0003(6) -0.0001(6)
N8 0.0229(10) 0.0344(12) 0.0161(9) 0.0000(8) -0.0063(8) -0.0020(9)
C11 0.0227(11) 0.0202(10) 0.0154(9) -0.0021(8) -0.0015(8) -0.0039(8)
C12 0.0313(13) 0.0211(11) 0.0257(12) -0.0043(9) 0.0019(10) -0.0057(9)
C13 0.0346(13) 0.0163(11) 0.0279(12) 0.0021(9) 0.0024(10) -0.0027(9)
C14 0.0295(12) 0.0182(10) 0.0170(10) 0.0033(8) 0.0011(9) 0.0018(9)
C15 0.0155(9) 0.0177(9) 0.0105(8) 0.0009(7) 0.0005(7) 0.0000(7)
C21 0.0143(9) 0.0171(9) 0.0112(8) 0.0006(7) 0.0007(7) 0.0006(7)
C22 0.0160(9) 0.0209(10) 0.0116(8) 0.0017(7) -0.0008(7) 0.0017(8)
C23 0.0132(9) 0.0240(11) 0.0106(8) -0.0004(7) -0.0022(7) 0.0004(8)
C24 0.0149(9) 0.0214(10) 0.0126(9) -0.0022(7) -0.0012(7) -0.0001(8)
C25 0.0127(9) 0.0185(9) 0.0117(8) -0.0016(7) 0.0013(7) 0.0004(7)
C31 0.0197(10) 0.0229(11) 0.0171(10) 0.0045(8) 0.0022(8) 0.0048(8)
C32 0.0289(12) 0.0208(11) 0.0250(11) 0.0036(9) 0.0066(9) 0.0074(9)
C33 0.0328(13) 0.0173(10) 0.0285(12) -0.0026(9) 0.0086(10) 0.0013(9)
C34 0.0224(11) 0.0203(10) 0.0207(10) -0.0054(8) 0.0027(8) -0.0021(9)
C35 0.0144(9) 0.0175(9) 0.0145(9) -0.0019(7) 0.0015(7) 0.0002(7)
C41 0.0252(13) 0.0412(16) 0.0297(14) 0.0025(12) -0.0107(11) -0.0083(11)
C42 0.0248(12) 0.0356(14) 0.0247(12) 0.0080(10) -0.0084(10) -0.0066(10)
C43 0.0148(9) 0.0262(11) 0.0129(9) -0.0015(8) -0.0021(7) 0.0026(8)
C44 0.0222(11) 0.0293(12) 0.0122(9) -0.0003(8) -0.0035(8) -0.0009(9)
C45 0.0244(11) 0.0324(13) 0.0129(9) 0.0008(9) -0.0027(8) 0.0028(10)
C51 0.0294(12) 0.0364(14) 0.0135(10) 0.0003(9) 0.0043(9) -0.0014(10)
C52 0.0335(14) 0.0550(19) 0.0192(11) -0.0024(11) 0.0134(10) -0.0027(13)
C53 0.0244(13) 0.065(2) 0.0323(15) -0.0046(14) 0.0155(11) -0.0010(13)
C54 0.0169(11) 0.0530(18) 0.0250(12) -0.0045(12) 0.0067(9) 0.0010(11)
C55 0.0156(9) 0.0260(11) 0.0138(9) -0.0023(8) 0.0024(7) 0.0010(8)
C61 0.0127(9) 0.0210(10) 0.0126(8) -0.0006(7) 0.0004(7) 0.0010(7)
C62 0.0115(9) 0.0277(11) 0.0129(9) -0.0006(8) -0.0021(7) 0.0012(8)
C63 0.0142(9) 0.0209(10) 0.0124(8) 0.0007(7) -0.0026(7) -0.0003(8)
C64 0.0152(9) 0.0221(10) 0.0105(8) 0.0009(7) 0.0003(7) 0.0005(8)
C65 0.0124(8) 0.0174(9) 0.0116(8) -0.0004(7) 0.0007(7) 0.0006(7)
C71 0.0131(9) 0.0169(9) 0.0166(9) -0.0004(7) -0.0008(7) 0.0003(7)
C72 0.0128(9) 0.0206(10) 0.0259(11) -0.0004(8) 0.0043(8) -0.0009(8)
C73 0.0182(10) 0.0279(12) 0.0244(11) 0.0013(9) 0.0095(9) 0.0009(9)
C74 0.0176(10) 0.0292(12) 0.0149(9) 0.0013(8) 0.0038(8) 0.0003(8)
C75 0.0135(9) 0.0163(9) 0.0124(8) 0.0006(7) 0.0005(7) 0.0006(7)
C81 0.0166(10) 0.0345(13) 0.0182(10) -0.0030(9) -0.0027(8) -0.0024(9)
C82 0.0176(10) 0.0320(12) 0.0158(10) 0.0002(9) -0.0003(8) -0.0007(9)
C83 0.0163(9) 0.0242(11) 0.0125(9) -0.0010(8) -0.0022(7) 0.0012(8)
C84 0.0242(12) 0.0356(14) 0.0159(10) 0.0040(9) -0.0046(9) -0.0088(10)
C85 0.0301(13) 0.0423(15) 0.0143(10) 0.0054(10) -0.0055(9) -0.0093(11)
B1 0.0372(16) 0.0336(16) 0.0214(13) -0.0034(11) 0.0058(12) -0.0064(13)
F11 0.0528(14) 0.098(2) 0.0644(15) -0.0097(14) 0.0338(12) -0.0075(13)
F12 0.0778(16) 0.0432(11) 0.0374(11) -0.0030(9) -0.0199(10) -0.0015(11)
F13 0.0575(12) 0.0290(9) 0.0479(11) -0.0009(8) 0.0148(10) -0.0048(8)
F14 0.0588(12) 0.0402(10) 0.0264(8) -0.0086(7) 0.0148(8) -0.0180(9)
B2 0.0183(12) 0.0367(15) 0.0255(13) 0.0009(11) 0.0057(10) 0.0030(11)
F21 0.0302(10) 0.1003(19) 0.0417(11) -0.0017(11) 0.0183(8) 0.0096(11)
F22 0.0288(9) 0.0695(14) 0.0326(9) 0.0006(9) -0.0061(7) 0.0086(9)
F23 0.0472(11) 0.0278(9) 0.0547(12) 0.0052(8) 0.0152(9) 0.0019(8)
F24 0.0420(10) 0.0279(9) 0.0429(10) -0.0001(7) -0.0029(8) 0.0000(7)
B3 0.0174(12) 0.0388(16) 0.0236(13) 0.0026(11) 0.0064(10) -0.0002(11)
F31 0.0557(14) 0.0507(13) 0.103(2) 0.0351(13) 0.0415(14) 0.0218(11)
F32 0.0282(9) 0.118(2) 0.0229(8) -0.0169(10) 0.0054(7) -0.0159(11)
F33 0.0253(8) 0.0626(12) 0.0225(7) -0.0041(8) 0.0032(6) -0.0142(8)
F34 0.0275(8) 0.0346(9) 0.0396(9) 0.0026(7) 0.0114(7) -0.0043(7)
C91 0.053(4) 0.036(3) 0.052(4) -0.003(3) 0.020(4) 0.001(3)
Cl1 0.108(3) 0.0492(13) 0.142(3) 0.0221(15) -0.041(2) -0.0144(14)
Cl2 0.0258(7) 0.0535(10) 0.0436(9) 0.0083(6) 0.0095(5) 0.0096(6)
C91A 0.234(19) 0.168(13) 0.171(14) 0.074(12) -0.143(12) -0.048(13)
Cl1A 0.151(7) 0.216(7) 0.221(8) 0.094(6) -0.012(6) -0.058(5)
Cl2A 0.41(2) 0.44(2) 0.47(2) 0.157(19) 0.127(18) 0.026(18)

loop_
_atom_type_symbol
_atom_type_description
_atom_type_scat_dispersion_real
_atom_type_scat_dispersion_imag
_atom_type_scat_source
C C 0.0033 0.0016 'International Tables Vol C Tables 4.2.6.8 and 6.1.1.4'
H H 0.0000 0.0000 'International Tables Vol C Tables 4.2.6.8 and 6.1.1.4'
B B 0.0013 0.0007 'International Tables Vol C Tables 4.2.6.8 and 6.1.1.4'
N N 0.0061 0.0033 'International Tables Vol C Tables 4.2.6.8 and 6.1.1.4'
F F 0.0171 0.0103 'International Tables Vol C Tables 4.2.6.8 and 6.1.1.4'
Cl Cl 0.1484 0.1585 'International Tables Vol C Tables 4.2.6.8 and 6.1.1.4'
Co Co 0.3494 0.9721 'International Tables Vol C Tables 4.2.6.8 and 6.1.1.4'

loop_
_geom_angle_atom_site_label_1
_geom_angle_atom_site_label_2
_geom_angle_atom_site_label_3
_geom_angle
_geom_angle_site_symmetry_1
_geom_angle_site_symmetry_3
_geom_angle_publ_flag
N2 Co1 N6 176.80(8) . . ?
N2 Co1 N3 81.24(8) . . ?
N6 Co1 N3 99.53(7) . . ?
N2 Co1 N1 81.20(7) . . ?
N6 Co1 N1 98.11(7) . . ?
N3 Co1 N1 162.34(7) . . ?
N2 Co1 N5 104.63(8) . . ?
N6 Co1 N5 78.47(7) . . ?
N3 Co1 N5 93.07(8) . . ?
N1 Co1 N5 89.56(8) . . ?
N2 Co1 N7 97.74(8) . . ?
N6 Co1 N7 79.16(7) . . ?
N3 Co1 N7 90.67(7) . . ?
N1 Co1 N7 93.52(7) . . ?
N5 Co1 N7 157.63(7) . . ?
C11 N1 C15 118.54(19) . . ?
C11 N1 Co1 127.49(15) . . ?
C15 N1 Co1 113.69(14) . . ?
C25 N2 C21 121.10(18) . . ?
C25 N2 Co1 119.43(14) . . ?
C21 N2 Co1 119.19(14) . . ?
C31 N3 C35 118.8(2) . . ?
C31 N3 Co1 127.41(16) . . ?
C35 N3 Co1 113.75(14) . . ?
C45 N4 C41 120.7(2) . . ?
C45 N4 H4 122(5) . . ?
C41 N4 H4 117(5) . . ?
C51 N5 C55 118.4(2) . . ?
C51 N5 Co1 128.62(17) . . ?
C55 N5 Co1 112.77(15) . . ?
C65 N6 C61 119.92(18) . . ?
C65 N6 Co1 119.58(14) . . ?
C61 N6 Co1 120.39(14) . . ?
C71 N7 C75 118.80(19) . . ?
C71 N7 Co1 129.40(15) . . ?
C75 N7 Co1 111.78(14) . . ?
C81 N8 C85 119.1(2) . . ?
C81 N8 H8 124(5) . . ?
C85 N8 H8 117(5) . . ?
N1 C11 C12 122.1(2) . . ?
N1 C11 H11A 118.9 . . ?
C12 C11 H11A 118.9 . . ?
C13 C12 C11 119.3(2) . . ?
C13 C12 H12A 120.4 . . ?
C11 C12 H12A 120.4 . . ?
C12 C13 C14 119.1(2) . . ?
C12 C13 H13A 120.4 . . ?
C14 C13 H13A 120.4 . . ?
C15 C14 C13 119.0(2) . . ?
C15 C14 H14A 120.5 . . ?
C13 C14 H14A 120.5 . . ?
N1 C15 C14 121.9(2) . . ?
N1 C15 C21 113.23(18) . . ?
C14 C15 C21 124.85(19) . . ?
N2 C21 C22 120.55(19) . . ?
N2 C21 C15 112.16(17) . . ?
C22 C21 C15 127.3(2) . . ?
C21 C22 C23 119.1(2) . . ?
C21 C22 H22A 120.5 . . ?
C23 C22 H22A 120.5 . . ?
C22 C23 C24 119.35(19) . . ?
C22 C23 C43 120.2(2) . . ?
C24 C23 C43 120.4(2) . . ?
C25 C24 C23 118.8(2) . . ?
C25 C24 H24A 120.6 . . ?
C23 C24 H24A 120.6 . . ?
N2 C25 C24 121.0(2) . . ?
N2 C25 C35 111.94(17) . . ?
C24 C25 C35 127.0(2) . . ?
N3 C31 C32 122.2(2) . . ?
N3 C31 H31A 118.9 . . ?
C32 C31 H31A 118.9 . . ?
C33 C32 C31 118.7(2) . . ?
C33 C32 H32A 120.6 . . ?
C31 C32 H32A 120.6 . . ?
C32 C33 C34 120.0(2) . . ?
C32 C33 H33A 120.0 . . ?
C34 C33 H33A 120.0 . . ?
C33 C34 C35 118.2(2) . . ?
C33 C34 H34A 120.9 . . ?
C35 C34 H34A 120.9 . . ?
N3 C35 C34 122.1(2) . . ?
N3 C35 C25 113.45(18) . . ?
C34 C35 C25 124.4(2) . . ?
N4 C41 C42 121.2(3) . . ?
N4 C41 H41A 119.4 . . ?
C42 C41 H41A 119.4 . . ?
C41 C42 C43 119.0(3) . . ?
C41 C42 H42A 120.5 . . ?
C43 C42 H42A 120.5 . . ?
C44 C43 C42 118.8(2) . . ?
C44 C43 C23 120.8(2) . . ?
C42 C43 C23 120.4(2) . . ?
C43 C44 C45 119.1(2) . . ?
C43 C44 H44A 120.4 . . ?
C45 C44 H44A 120.4 . . ?
N4 C45 C44 121.1(2) . . ?
N4 C45 H45A 119.4 . . ?
C44 C45 H45A 119.4 . . ?
N5 C51 C52 122.3(2) . . ?
N5 C51 H51A 118.8 . . ?
C52 C51 H51A 118.8 . . ?
C53 C52 C51 119.0(2) . . ?
C53 C52 H52A 120.5 . . ?
C51 C52 H52A 120.5 . . ?
C52 C53 C54 119.1(3) . . ?
C52 C53 H53A 120.4 . . ?
C54 C53 H53A 120.4 . . ?
C53 C54 C55 118.8(2) . . ?
C53 C54 H54A 120.6 . . ?
C55 C54 H54A 120.6 . . ?
N5 C55 C54 122.3(2) . . ?
N5 C55 C61 114.19(19) . . ?
C54 C55 C61 123.4(2) . . ?
N6 C61 C62 121.3(2) . . ?
N6 C61 C55 114.09(18) . . ?
C62 C61 C55 124.5(2) . . ?
C63 C62 C61 119.1(2) . . ?
C63 C62 H62A 120.4 . . ?
C61 C62 H62A 120.4 . . ?
C62 C63 C64 118.91(19) . . ?
C62 C63 C83 121.5(2) . . ?
C64 C63 C83 119.6(2) . . ?
C65 C64 C63 119.6(2) . . ?
C65 C64 H64A 120.2 . . ?
C63 C64 H64A 120.2 . . ?
N6 C65 C64 121.11(19) . . ?
N6 C65 C75 114.51(18) . . ?
C64 C65 C75 124.35(19) . . ?
N7 C71 C72 122.5(2) . . ?
N7 C71 H71A 118.8 . . ?
C72 C71 H71A 118.8 . . ?
C73 C72 C71 118.6(2) . . ?
C73 C72 H72A 120.7 . . ?
C71 C72 H72A 120.7 . . ?
C72 C73 C74 119.4(2) . . ?
C72 C73 H73A 120.3 . . ?
C74 C73 H73A 120.3 . . ?
C73 C74 C75 119.0(2) . . ?
C73 C74 H74A 120.5 . . ?
C75 C74 H74A 120.5 . . ?
N7 C75 C74 121.8(2) . . ?
N7 C75 C65 114.88(18) . . ?
C74 C75 C65 123.36(19) . . ?
N8 C81 C82 122.2(2) . . ?
N8 C81 H81A 118.9 . . ?
C82 C81 H81A 118.9 . . ?
C81 C82 C83 119.1(2) . . ?
C81 C82 H82A 120.5 . . ?
C83 C82 H82A 120.5 . . ?
C84 C83 C82 118.1(2) . . ?
C84 C83 C63 121.3(2) . . ?
C82 C83 C63 120.6(2) . . ?
C85 C84 C83 119.3(2) . . ?
C85 C84 H84A 120.3 . . ?
C83 C84 H84A 120.3 . . ?
N8 C85 C84 122.1(2) . . ?
N8 C85 H85A 118.9 . . ?
C84 C85 H85A 118.9 . . ?
F12 B1 F14 109.8(3) . . ?
F12 B1 F13 110.0(3) . . ?
F14 B1 F13 109.7(2) . . ?
F12 B1 F11 108.8(3) . . ?
F14 B1 F11 108.8(3) . . ?
F13 B1 F11 109.8(3) . . ?
F22 B2 F21 112.6(2) . . ?
F22 B2 F23 110.7(2) . . ?
F21 B2 F23 107.6(3) . . ?
F22 B2 F24 108.4(2) . . ?
F21 B2 F24 110.5(2) . . ?
F23 B2 F24 106.9(2) . . ?
F31 B3 F32 108.8(3) . . ?
F31 B3 F34 108.1(2) . . ?
F32 B3 F34 110.1(3) . . ?
F31 B3 F33 111.0(3) . . ?
F32 B3 F33 108.6(2) . . ?
F34 B3 F33 110.2(2) . . ?
Cl2 C91 Cl1 101.0(4) . . ?
Cl2 C91 H91A 111.6 . . ?
Cl1 C91 H91A 111.6 . . ?
Cl2 C91 H91B 111.6 . . ?
Cl1 C91 H91B 111.6 . . ?
H91A C91 H91B 109.4 . . ?
Cl2A C91A Cl1A 95.7(13) . . ?
Cl2A C91A H91C 112.6 . . ?
Cl1A C91A H91C 112.6 . . ?
Cl2A C91A H91D 112.6 . . ?
Cl1A C91A H91D 112.6 . . ?
H91C C91A H91D 110.1 . . ?
Cl1A Cl1A C91A 134.3(11) 3_565 . ?

loop_
_geom_bond_atom_site_label_1
_geom_bond_atom_site_label_2
_geom_bond_distance
_geom_bond_site_symmetry_2
_geom_bond_publ_flag
Co1 N2 1.8675(17) . ?
Co1 N6 1.9270(18) . ?
Co1 N3 1.992(2) . ?
Co1 N1 1.998(2) . ?
Co1 N5 2.150(2) . ?
Co1 N7 2.1519(19) . ?
N1 C11 1.340(3) . ?
N1 C15 1.360(3) . ?
N2 C25 1.347(3) . ?
N2 C21 1.349(3) . ?
N3 C31 1.337(3) . ?
N3 C35 1.361(3) . ?
N4 C45 1.328(4) . ?
N4 C41 1.340(4) . ?
N4 H4 0.84(9) . ?
N5 C51 1.340(3) . ?
N5 C55 1.349(3) . ?
N6 C65 1.349(3) . ?
N6 C61 1.351(3) . ?
N7 C71 1.341(3) . ?
N7 C75 1.348(3) . ?
N8 C81 1.342(3) . ?
N8 C85 1.343(4) . ?
N8 H8 0.96(9) . ?
C11 C12 1.387(3) . ?
C11 H11A 0.9500 . ?
C12 C13 1.377(4) . ?
C12 H12A 0.9500 . ?
C13 C14 1.388(3) . ?
C13 H13A 0.9500 . ?
C14 C15 1.383(3) . ?
C14 H14A 0.9500 . ?
C15 C21 1.466(3) . ?
C21 C22 1.388(3) . ?
C22 C23 1.398(3) . ?
C22 H22A 0.9500 . ?
C23 C24 1.398(3) . ?
C23 C43 1.481(3) . ?
C24 C25 1.384(3) . ?
C24 H24A 0.9500 . ?
C25 C35 1.469(3) . ?
C31 C32 1.389(4) . ?
C31 H31A 0.9500 . ?
C32 C33 1.384(4) . ?
C32 H32A 0.9500 . ?
C33 C34 1.386(4) . ?
C33 H33A 0.9500 . ?
C34 C35 1.389(3) . ?
C34 H34A 0.9500 . ?
C41 C42 1.382(3) . ?
C41 H41A 0.9500 . ?
C42 C43 1.392(4) . ?
C42 H42A 0.9500 . ?
C43 C44 1.388(3) . ?
C44 C45 1.389(3) . ?
C44 H44A 0.9500 . ?
C45 H45A 0.9500 . ?
C51 C52 1.392(4) . ?
C51 H51A 0.9500 . ?
C52 C53 1.380(4) . ?
C52 H52A 0.9500 . ?
C53 C54 1.387(4) . ?
C53 H53A 0.9500 . ?
C54 C55 1.388(3) . ?
C54 H54A 0.9500 . ?
C55 C61 1.480(3) . ?
C61 C62 1.390(3) . ?
C62 C63 1.389(3) . ?
C62 H62A 0.9500 . ?
C63 C64 1.392(3) . ?
C63 C83 1.477(3) . ?
C64 C65 1.384(3) . ?
C64 H64A 0.9500 . ?
C65 C75 1.477(3) . ?
C71 C72 1.392(3) . ?
C71 H71A 0.9500 . ?
C72 C73 1.381(3) . ?
C72 H72A 0.9500 . ?
C73 C74 1.385(3) . ?
C73 H73A 0.9500 . ?
C74 C75 1.392(3) . ?
C74 H74A 0.9500 . ?
C81 C82 1.382(3) . ?
C81 H81A 0.9500 . ?
C82 C83 1.400(3) . ?
C82 H82A 0.9500 . ?
C83 C84 1.396(3) . ?
C84 C85 1.380(3) . ?
C84 H84A 0.9500 . ?
C85 H85A 0.9500 . ?
B1 F12 1.375(4) . ?
B1 F14 1.383(4) . ?
B1 F13 1.389(4) . ?
B1 F11 1.397(4) . ?
B2 F22 1.376(3) . ?
B2 F21 1.378(3) . ?
B2 F23 1.391(4) . ?
B2 F24 1.402(4) . ?
B3 F31 1.380(4) . ?
B3 F32 1.383(4) . ?
B3 F34 1.387(3) . ?
B3 F33 1.390(3) . ?
C91 Cl2 1.759(8) . ?
C91 Cl1 1.836(7) . ?
C91 H91A 0.9900 . ?
C91 H91B 0.9900 . ?
C91A Cl2A 1.807(16) . ?
C91A Cl1A 1.841(16) . ?
C91A H91C 0.9900 . ?
C91A H91D 0.9900 . ?
Cl1A Cl1A 1.708(19) 3_565 ?

loop_
_geom_hbond_atom_site_label_D
_geom_hbond_atom_site_label_H
_geom_hbond_atom_site_label_A
_geom_hbond_distance_DH
_geom_hbond_distance_HA
_geom_hbond_distance_DA
_geom_hbond_angle_DHA
_geom_hbond_site_symmetry_A
_geom_hbond_publ_flag
N4 H4^a N8 0.84(9) 1.82(9) 2.654(3) 172(7) 1_454 yes
N8 H8^b N4 0.96(9) 1.73(10) 2.654(3) 160(7) 1_656 yes

loop_
_geom_torsion_atom_site_label_1
_geom_torsion_atom_site_label_2
_geom_torsion_atom_site_label_3
_geom_torsion_atom_site_label_4
_geom_torsion
_geom_torsion_site_symmetry_1
_geom_torsion_site_symmetry_2
_geom_torsion_site_symmetry_3
_geom_torsion_site_symmetry_4
_geom_torsion_publ_flag
N3 Co1 N2 C25 4.16(16) . . . . ?
N1 Co1 N2 C25 -177.71(17) . . . . ?
N5 Co1 N2 C25 95.07(17) . . . . ?
N7 Co1 N2 C25 -85.32(16) . . . . ?
N3 Co1 N2 C21 178.16(17) . . . . ?
N1 Co1 N2 C21 -3.71(16) . . . . ?
N5 Co1 N2 C21 -90.93(17) . . . . ?
N7 Co1 N2 C21 88.68(17) . . . . ?
C15 N1 C11 C12 -1.5(4) . . . . ?
Co1 N1 C11 C12 172.1(2) . . . . ?
N1 C11 C12 C13 0.2(4) . . . . ?
C11 C12 C13 C14 1.5(4) . . . . ?
C12 C13 C14 C15 -1.7(4) . . . . ?
C11 N1 C15 C14 1.2(3) . . . . ?
Co1 N1 C15 C14 -173.19(19) . . . . ?
C11 N1 C15 C21 179.6(2) . . . . ?
Co1 N1 C15 C21 5.2(2) . . . . ?
C13 C14 C15 N1 0.3(4) . . . . ?
C13 C14 C15 C21 -177.8(2) . . . . ?
C25 N2 C21 C22 2.5(3) . . . . ?
Co1 N2 C21 C22 -171.42(16) . . . . ?
C25 N2 C21 C15 -178.72(19) . . . . ?
Co1 N2 C21 C15 7.4(2) . . . . ?
N1 C15 C21 N2 -7.9(3) . . . . ?
C14 C15 C21 N2 170.4(2) . . . . ?
N1 C15 C21 C22 170.8(2) . . . . ?
C14 C15 C21 C22 -10.9(4) . . . . ?
N2 C21 C22 C23 -1.5(3) . . . . ?
C15 C21 C22 C23 179.9(2) . . . . ?
C21 C22 C23 C24 -0.8(3) . . . . ?
C21 C22 C23 C43 178.1(2) . . . . ?
C22 C23 C24 C25 2.1(3) . . . . ?
C43 C23 C24 C25 -176.8(2) . . . . ?
C21 N2 C25 C24 -1.1(3) . . . . ?
Co1 N2 C25 C24 172.77(16) . . . . ?
C21 N2 C25 C35 -179.00(19) . . . . ?
Co1 N2 C25 C35 -5.1(2) . . . . ?
C23 C24 C25 N2 -1.2(3) . . . . ?
C23 C24 C25 C35 176.4(2) . . . . ?
C35 N3 C31 C32 0.5(3) . . . . ?
Co1 N3 C31 C32 178.55(18) . . . . ?
N3 C31 C32 C33 0.3(4) . . . . ?
C31 C32 C33 C34 -0.8(4) . . . . ?
C32 C33 C34 C35 0.5(4) . . . . ?
C31 N3 C35 C34 -0.9(3) . . . . ?
Co1 N3 C35 C34 -179.14(18) . . . . ?
C31 N3 C35 C25 178.38(19) . . . . ?
Co1 N3 C35 C25 0.1(2) . . . . ?
C33 C34 C35 N3 0.3(4) . . . . ?
C33 C34 C35 C25 -178.8(2) . . . . ?
N2 C25 C35 N3 3.0(3) . . . . ?
C24 C25 C35 N3 -174.7(2) . . . . ?
N2 C25 C35 C34 -177.8(2) . . . . ?
C24 C25 C35 C34 4.5(4) . . . . ?
C45 N4 C41 C42 -0.8(5) . . . . ?
N4 C41 C42 C43 -0.3(5) . . . . ?
C41 C42 C43 C44 1.0(4) . . . . ?
C41 C42 C43 C23 179.4(3) . . . . ?
C22 C23 C43 C44 33.4(3) . . . . ?
C24 C23 C43 C44 -147.8(2) . . . . ?
C22 C23 C43 C42 -145.0(3) . . . . ?
C24 C23 C43 C42 33.8(3) . . . . ?
C42 C43 C44 C45 -0.7(4) . . . . ?
C23 C43 C44 C45 -179.1(2) . . . . ?
C41 N4 C45 C44 1.2(4) . . . . ?
C43 C44 C45 N4 -0.5(4) . . . . ?
C55 N5 C51 C52 -0.3(4) . . . . ?
Co1 N5 C51 C52 174.3(2) . . . . ?
N5 C51 C52 C53 0.4(5) . . . . ?
C51 C52 C53 C54 0.1(5) . . . . ?
C52 C53 C54 C55 -0.6(5) . . . . ?
C51 N5 C55 C54 -0.2(4) . . . . ?
Co1 N5 C55 C54 -175.6(2) . . . . ?
C51 N5 C55 C61 177.0(2) . . . . ?
Co1 N5 C55 C61 1.6(3) . . . . ?
C53 C54 C55 N5 0.7(4) . . . . ?
C53 C54 C55 C61 -176.3(3) . . . . ?
C65 N6 C61 C62 -0.8(3) . . . . ?
Co1 N6 C61 C62 175.36(17) . . . . ?
C65 N6 C61 C55 -178.94(19) . . . . ?
Co1 N6 C61 C55 -2.7(3) . . . . ?
N5 C55 C61 N6 0.5(3) . . . . ?
C54 C55 C61 N6 177.7(2) . . . . ?
N5 C55 C61 C62 -177.5(2) . . . . ?
C54 C55 C61 C62 -0.3(4) . . . . ?
N6 C61 C62 C63 0.0(3) . . . . ?
C55 C61 C62 C63 177.9(2) . . . . ?
C61 C62 C63 C64 0.9(3) . . . . ?
C61 C62 C63 C83 -177.4(2) . . . . ?
C62 C63 C64 C65 -0.9(3) . . . . ?
C83 C63 C64 C65 177.4(2) . . . . ?
C61 N6 C65 C64 0.8(3) . . . . ?
Co1 N6 C65 C64 -175.40(16) . . . . ?
C61 N6 C65 C75 178.85(19) . . . . ?
Co1 N6 C65 C75 2.6(2) . . . . ?
C63 C64 C65 N6 0.0(3) . . . . ?
C63 C64 C65 C75 -177.8(2) . . . . ?
C75 N7 C71 C72 -0.6(3) . . . . ?
Co1 N7 C71 C72 177.74(16) . . . . ?
N7 C71 C72 C73 -0.2(3) . . . . ?
C71 C72 C73 C74 0.9(4) . . . . ?
C72 C73 C74 C75 -0.8(4) . . . . ?
C71 N7 C75 C74 0.7(3) . . . . ?
Co1 N7 C75 C74 -177.91(17) . . . . ?
C71 N7 C75 C65 -178.77(19) . . . . ?
Co1 N7 C75 C65 2.6(2) . . . . ?
C73 C74 C75 N7 0.0(4) . . . . ?
C73 C74 C75 C65 179.4(2) . . . . ?
N6 C65 C75 N7 -3.4(3) . . . . ?
C64 C65 C75 N7 174.5(2) . . . . ?
N6 C65 C75 C74 177.1(2) . . . . ?
C64 C65 C75 C74 -5.0(3) . . . . ?
C85 N8 C81 C82 0.0(4) . . . . ?
N8 C81 C82 C83 0.1(4) . . . . ?
C81 C82 C83 C84 -0.3(4) . . . . ?
C81 C82 C83 C63 178.1(2) . . . . ?
C62 C63 C83 C84 -147.1(3) . . . . ?
C64 C63 C83 C84 34.6(3) . . . . ?
C62 C63 C83 C82 34.6(3) . . . . ?
C64 C63 C83 C82 -143.7(2) . . . . ?
C82 C83 C84 C85 0.3(4) . . . . ?
C63 C83 C84 C85 -178.1(3) . . . . ?
C81 N8 C85 C84 0.0(5) . . . . ?
C83 C84 C85 N8 -0.2(5) . . . . ?
Cl2A C91A Cl1A Cl1A -117.8(14) . . . 3_565 ?
